data_7121291
loop_
_publ_author_name
'Wang, Kang-Nan'
'Chao, Xi-Juan'
'Liu, Bing'
'Zhou, Dan-Jie'
'He, Liang'
'Zheng, Xiao-Hui'
'Cao, Qian'
'Tan, Cai-Ping'
'Zhang, Chen'
'Mao, Zong-Wan'

_publ_section_title
;
 Red fluorescent probes for real-time imaging of the cell cycle by dynamic
 monitoring of the nucleolus and chromosome.
;
_journal_issue 21
_journal_name_full 'Chemical communications (Cambridge, England)'
_journal_page_first 2635
_journal_page_last 2638
_journal_paper_doi 10.1039/c8cc00256h
_journal_volume 54
_journal_year 2018
_chemical_formula_moiety 'C20 H23 N2 O S, 2(C H4 O), I'
_chemical_formula_sum 'C21 H27 I N2 O4 S'
_chemical_formula_weight 530.41
_space_group_crystal_system monoclinic
_space_group_IT_number 14
_space_group_name_Hall '-P 2ybc'
_space_group_name_H-M_alt 'P 1 21/c 1'
_symmetry_space_group_name_Hall '-P 2ybc'
_symmetry_space_group_name_H-M 'P 1 21/c 1'
_atom_sites_solution_hydrogens geom
_atom_sites_solution_primary direct
_atom_sites_solution_secondary difmap
_audit_block_doi 10.5517/ccdc.csd.cc1q5lp5
_audit_creation_date 2017-10-20
_audit_creation_method
;
Olex2 1.2
(compiled 2016.09.09 svn.r3337 for OlexSys, GUI svn.r5227)
;
_audit_update_record
;
2017-11-07 deposited with the CCDC.
2018-02-14 downloaded from the CCDC.
;
_cell_angle_alpha 90.00
_cell_angle_beta 90.406(3)
_cell_angle_gamma 90.00
_cell_formula_units_Z 4
_cell_length_a 7.9761(3)
_cell_length_b 18.6330(6)
_cell_length_c 15.9637(4)
_cell_measurement_reflns_used 6449
_cell_measurement_temperature 150
_cell_measurement_theta_max 61.2120
_cell_measurement_theta_min 3.6750
_cell_volume 2372.44(13)
_computing_molecular_graphics 'Olex2 (Dolomanov et al., 2009)'
_computing_publication_material 'Olex2 (Dolomanov et al., 2009)'
_computing_structure_refinement 'XL (Sheldrick, 2008)'
_computing_structure_solution 'SHELXS-97 (Sheldrick, 1990)'
_diffrn_ambient_temperature 150
_diffrn_measured_fraction_theta_full 0.994
_diffrn_measured_fraction_theta_max 0.994
_diffrn_measurement_device_type 'multiwire proportional'
_diffrn_measurement_method 'phi and omega scans'
_diffrn_radiation_monochromator graphite
_diffrn_radiation_type CuK\a
_diffrn_radiation_wavelength 1.54184
_diffrn_reflns_av_R_equivalents 0.0704
_diffrn_reflns_av_unetI/netI 0.0474
_diffrn_reflns_limit_h_max 7
_diffrn_reflns_limit_h_min -9
_diffrn_reflns_limit_k_max 21
_diffrn_reflns_limit_k_min -20
_diffrn_reflns_limit_l_max 18
_diffrn_reflns_limit_l_min -18
_diffrn_reflns_number 23391
_diffrn_reflns_theta_full 61.65
_diffrn_reflns_theta_max 61.65
_diffrn_reflns_theta_min 3.65
_diffrn_source 'fine-focus sealed tube'
_diffrn_source_current n/a
_diffrn_source_voltage n/a
_exptl_absorpt_coefficient_mu 11.657
_exptl_absorpt_correction_T_max 1.00000
_exptl_absorpt_correction_T_min 0.05658
_exptl_absorpt_correction_type multi-scan
_exptl_crystal_colour 'metallic grayish gray'
_exptl_crystal_colour_lustre metallic
_exptl_crystal_colour_modifier grayish
_exptl_crystal_colour_primary gray
_exptl_crystal_density_diffrn 1.485
_exptl_crystal_density_method 'not measured'
_exptl_crystal_description block
_exptl_crystal_F_000 1072
_exptl_crystal_size_max 0.2
_exptl_crystal_size_mid 0.2
_exptl_crystal_size_min 0.1
_refine_diff_density_max 1.662
_refine_diff_density_min -0.942
_refine_diff_density_rms 0.176
_refine_ls_extinction_method none
_refine_ls_goodness_of_fit_ref 1.194
_refine_ls_hydrogen_treatment constr
_refine_ls_matrix_type full
_refine_ls_number_parameters 270
_refine_ls_number_reflns 3672
_refine_ls_number_restraints 0
_refine_ls_restrained_S_all 1.194
_refine_ls_R_factor_all 0.0628
_refine_ls_R_factor_gt 0.0583
_refine_ls_shift/su_max 0.000
_refine_ls_shift/su_mean 0.000
_refine_ls_structure_factor_coef Fsqd
_refine_ls_weighting_details 'calc w=1/[\s^2^(Fo^2^)+(0.0848P)^2^+10.8975P] where P=(Fo^2^+2Fc^2^)/3'
_refine_ls_weighting_scheme calc
_refine_ls_wR_factor_gt 0.1816
_refine_ls_wR_factor_ref 0.1853
_reflns_number_gt 3299
_reflns_number_total 3672
_reflns_threshold_expression >2sigma(I)
_cod_data_source_file c8cc00256h2.cif
_cod_data_source_block a
_cod_depositor_comments 'Adding full bibliography for 7121291.cif.'
_cod_database_code 7121291
_olex2_refinement_description
;
1. Fixed Uiso
 At 1.2 times of:
  All C(H) groups, All C(H,H) groups
 At 1.5 times of:
  All C(H,H,H) groups, All O(H) groups
2.a Secondary CH2 refined with riding coordinates:
 C17(H17A,H17B), C19(H19A,H19B)
2.b Aromatic/amide H refined with riding coordinates:
 C3(H3), C4(H4), C5(H5), C6(H6), C9(H9), C10(H10), C12(H12), C13(H13), C15(H15)
2.c Idealised Me refined as rotating group:
 C18(H18A,H18B,H18C), C20(H20A,H20B,H20C), C33(H33A,H33B,H33C), C21(H21A,H21B,
 H21C), C1(H1A,H1B,H1C)
2.d Idealised tetrahedral OH refined as rotating group:
 O1(H1), O3(H3A), O4(H4A)
;
_olex2_submission_special_instructions 'No special instructions were received'

loop_
_space_group_symop_id
_space_group_symop_operation_xyz
1 'x, y, z'
2 '-x, y+1/2, -z+1/2'
3 '-x, -y, -z'
4 'x, -y-1/2, z-1/2'

loop_
_atom_site_label
_atom_site_type_symbol
_atom_site_fract_x
_atom_site_fract_y
_atom_site_fract_z
_atom_site_U_iso_or_equiv
_atom_site_adp_type
_atom_site_occupancy
_atom_site_calc_flag
S1 S 0.1744(3) 0.01573(10) 0.32052(11) 0.0420(5) Uani 1 d
O1 O 0.0945(10) 0.1688(4) 0.5624(4) 0.0638(18) Uani 1 d
N1 N 0.2970(8) -0.1064(3) 0.3590(4) 0.0355(14) Uani 1 d
N2 N 0.2740(8) 0.1336(4) 0.8465(4) 0.0382(14) Uani 1 d
C2 C 0.2618(9) -0.1111(4) 0.2736(5) 0.0355(16) Uani 1 d
C3 C 0.2898(10) -0.1696(4) 0.2214(5) 0.0400(18) Uani 1 d
C4 C 0.2453(11) -0.1628(4) 0.1375(5) 0.0439(19) Uani 1 d
C5 C 0.1735(10) -0.0995(5) 0.1063(5) 0.0437(19) Uani 1 d
C6 C 0.1488(10) -0.0421(5) 0.1582(5) 0.0413(18) Uani 1 d
C7 C 0.1924(9) -0.0478(4) 0.2423(5) 0.0366(16) Uani 1 d
C8 C 0.2572(9) -0.0434(4) 0.3938(5) 0.0358(16) Uani 1 d
C9 C 0.2798(10) -0.0249(4) 0.4793(5) 0.0402(17) Uani 1 d
C10 C 0.2258(10) 0.0376(4) 0.5128(5) 0.0407(17) Uani 1 d
C11 C 0.2399(10) 0.0609(4) 0.5970(5) 0.0395(17) Uani 1 d
C12 C 0.3197(10) 0.0199(4) 0.6607(5) 0.0413(18) Uani 1 d
C13 C 0.3298(10) 0.0430(4) 0.7416(5) 0.0383(17) Uani 1 d
C14 C 0.2629(9) 0.1101(4) 0.7663(4) 0.0357(16) Uani 1 d
C15 C 0.1829(10) 0.1522(4) 0.7036(5) 0.0383(17) Uani 1 d
C16 C 0.1732(10) 0.1271(4) 0.6228(5) 0.0377(17) Uani 1 d
C17 C 0.1936(10) 0.2001(4) 0.8752(5) 0.0404(17) Uani 1 d
C18 C 0.3071(13) 0.2649(5) 0.8695(6) 0.059(2) Uani 1 d
C19 C 0.3691(10) 0.0932(4) 0.9104(5) 0.0405(17) Uani 1 d
C20 C 0.2653(11) 0.0368(5) 0.9546(5) 0.049(2) Uani 1 d
C33 C 0.3712(11) -0.1676(4) 0.4046(5) 0.0419(19) Uani 1 d

loop_
_atom_site_aniso_label
_atom_site_aniso_U_11
_atom_site_aniso_U_22
_atom_site_aniso_U_33
_atom_site_aniso_U_23
_atom_site_aniso_U_13
_atom_site_aniso_U_12
S1 0.0587(12) 0.0367(10) 0.0307(10) -0.0010(7) 0.0041(8) 0.0064(8)
O1 0.097(5) 0.059(4) 0.036(3) -0.003(3) -0.003(3) 0.017(3)
N1 0.043(3) 0.031(3) 0.032(3) 0.002(3) 0.004(3) 0.000(3)
N2 0.047(4) 0.043(4) 0.025(3) 0.002(3) 0.003(3) 0.000(3)
C2 0.038(4) 0.038(4) 0.030(4) 0.001(3) 0.003(3) -0.005(3)
C3 0.047(5) 0.033(4) 0.040(4) 0.001(3) 0.004(3) -0.002(3)
C4 0.053(5) 0.042(5) 0.038(4) -0.010(3) 0.009(4) -0.007(3)
C5 0.052(5) 0.048(5) 0.032(4) -0.001(3) 0.002(3) -0.009(4)
C6 0.046(4) 0.046(5) 0.032(4) 0.003(3) -0.001(3) 0.001(3)
C7 0.041(4) 0.033(4) 0.036(4) -0.004(3) 0.006(3) -0.004(3)
C8 0.043(4) 0.027(4) 0.037(4) 0.003(3) 0.007(3) -0.001(3)
C9 0.048(4) 0.043(4) 0.030(4) 0.000(3) 0.004(3) 0.000(3)
C10 0.045(4) 0.044(5) 0.033(4) -0.001(3) 0.001(3) 0.000(3)
C11 0.045(4) 0.045(5) 0.028(4) 0.000(3) 0.003(3) -0.002(3)
C12 0.041(4) 0.041(4) 0.042(4) -0.001(3) 0.003(3) 0.002(3)
C13 0.044(4) 0.040(4) 0.031(4) 0.002(3) 0.000(3) 0.003(3)
C14 0.042(4) 0.037(4) 0.028(4) 0.000(3) 0.006(3) -0.004(3)
C15 0.049(5) 0.033(4) 0.033(4) 0.002(3) 0.007(3) 0.001(3)
C16 0.050(4) 0.032(4) 0.031(4) 0.001(3) 0.001(3) 0.001(3)
C17 0.046(4) 0.041(4) 0.035(4) -0.003(3) 0.007(3) 0.002(3)
C18 0.069(6) 0.047(5) 0.060(6) -0.010(4) 0.015(5) -0.003(4)
C19 0.053(5) 0.042(4) 0.026(4) -0.001(3) -0.002(3) -0.001(3)
C20 0.054(5) 0.055(5) 0.038(4) 0.014(4) 0.001(4) -0.001(4)
C33 0.058(5) 0.031(4) 0.037(4) 0.003(3) 0.003(4) 0.004(3)

loop_
_atom_type_symbol
_atom_type_description
_atom_type_scat_dispersion_real
_atom_type_scat_dispersion_imag
_atom_type_scat_source
C C 0.0181 0.0091 'International Tables Vol C Tables 4.2.6.8 and 6.1.1.4'
H H 0.0000 0.0000 'International Tables Vol C Tables 4.2.6.8 and 6.1.1.4'
I I -0.3257 6.8362 'International Tables Vol C Tables 4.2.6.8 and 6.1.1.4'
N N 0.0311 0.0180 'International Tables Vol C Tables 4.2.6.8 and 6.1.1.4'
O O 0.0492 0.0322 'International Tables Vol C Tables 4.2.6.8 and 6.1.1.4'
S S 0.3331 0.5567 'International Tables Vol C Tables 4.2.6.8 and 6.1.1.4'

loop_
_geom_angle_atom_site_label_1
_geom_angle_atom_site_label_2
_geom_angle_atom_site_label_3
_geom_angle
C7 S1 C8 91.1(4)
C2 N1 C33 120.8(6)
C8 N1 C2 114.5(6)
C8 N1 C33 124.7(6)
C14 N2 C17 122.7(6)
C14 N2 C19 121.3(7)
C17 N2 C19 116.0(6)
N1 C2 C7 111.9(6)
C3 C2 N1 127.1(7)
C3 C2 C7 120.9(7)
C4 C3 C2 117.7(7)
C3 C4 C5 121.4(7)
C6 C5 C4 120.2(8)
C5 C6 C7 119.3(8)
C2 C7 S1 110.9(6)
C6 C7 S1 128.7(6)
C6 C7 C2 120.4(7)
N1 C8 S1 111.6(6)
N1 C8 C9 125.7(7)
C9 C8 S1 122.7(6)
C10 C9 C8 123.4(8)
C9 C10 C11 128.0(8)
C10 C11 C12 123.2(8)
C16 C11 C10 121.3(7)
C16 C11 C12 115.5(7)
C13 C12 C11 122.1(8)
C12 C13 C14 121.4(7)
N2 C14 C13 121.7(7)
N2 C14 C15 120.9(7)
C13 C14 C15 117.4(7)
C16 C15 C14 119.7(7)
O1 C16 C11 117.3(7)
C15 C16 O1 119.0(7)
C15 C16 C11 123.7(7)
N2 C17 C18 113.1(7)
N2 C19 C20 113.4(7)

loop_
_geom_bond_atom_site_label_1
_geom_bond_atom_site_label_2
_geom_bond_distance
S1 C7 1.727(8)
S1 C8 1.734(8)
O1 C16 1.385(10)
N1 C2 1.393(10)
N1 C8 1.338(10)
N1 C33 1.475(10)
N2 C14 1.356(10)
N2 C17 1.470(10)
N2 C19 1.473(10)
C2 C3 1.391(11)
C2 C7 1.395(11)
C3 C4 1.389(13)
C4 C5 1.400(12)
C5 C6 1.368(12)
C6 C7 1.389(11)
C8 C9 1.419(11)
C9 C10 1.353(12)
C10 C11 1.415(11)
C11 C12 1.419(12)
C11 C16 1.406(11)
C12 C13 1.364(11)
C13 C14 1.416(11)
C14 C15 1.420(11)
C15 C16 1.374(11)
C17 C18 1.513(12)
C19 C20 1.516(12)

loop_
_geom_torsion_atom_site_label_1
_geom_torsion_atom_site_label_2
_geom_torsion_atom_site_label_3
_geom_torsion_atom_site_label_4
_geom_torsion
S1 C8 C9 C10 6.0(11)
N1 C2 C3 C4 -179.9(7)
N1 C2 C7 S1 0.3(8)
N1 C2 C7 C6 180.0(7)
N1 C8 C9 C10 -174.8(8)
N2 C14 C15 C16 -179.9(7)
C2 N1 C8 S1 -0.9(8)
C2 N1 C8 C9 179.8(7)
C2 C3 C4 C5 -0.5(12)
C3 C2 C7 S1 -179.3(6)
C3 C2 C7 C6 0.3(11)
C3 C4 C5 C6 1.4(13)
C4 C5 C6 C7 -1.4(12)
C5 C6 C7 S1 -179.9(6)
C5 C6 C7 C2 0.5(12)
C7 S1 C8 N1 0.9(6)
C7 S1 C8 C9 -179.8(7)
C7 C2 C3 C4 -0.3(11)
C8 S1 C7 C2 -0.7(6)
C8 S1 C7 C6 179.7(8)
C8 N1 C2 C3 180.0(7)
C8 N1 C2 C7 0.4(9)
C8 C9 C10 C11 179.2(8)
C9 C10 C11 C12 1.2(14)
C9 C10 C11 C16 -178.3(8)
C10 C11 C12 C13 -179.1(8)
C10 C11 C16 O1 -0.6(12)
C10 C11 C16 C15 179.8(8)
C11 C12 C13 C14 -1.0(12)
C12 C11 C16 O1 179.9(7)
C12 C11 C16 C15 0.3(12)
C12 C13 C14 N2 -179.4(7)
C12 C13 C14 C15 0.7(11)
C13 C14 C15 C16 0.0(11)
C14 N2 C17 C18 -91.8(9)
C14 N2 C19 C20 -88.4(9)
C14 C15 C16 O1 179.9(7)
C14 C15 C16 C11 -0.5(12)
C16 C11 C12 C13 0.5(12)
C17 N2 C14 C13 -174.8(7)
C17 N2 C14 C15 5.1(11)
C17 N2 C19 C20 91.7(8)
C19 N2 C14 C13 5.4(11)
C19 N2 C14 C15 -174.7(7)
C19 N2 C17 C18 88.0(9)
C33 N1 C2 C3 -0.4(11)
C33 N1 C2 C7 180.0(7)
C33 N1 C8 S1 179.5(6)
C33 N1 C8 C9 0.2(12)
